data_9001947
loop_
_publ_author_name
'Effenberger, H.'
'Giester, G.'
'Krause, W.'
'Bernhardt, H. J.'

_publ_section_title
;
 Tschortnerite, a copper-bearing zeolite from the Bellberg volcano, Eifel,
 Germany
;
_journal_name_full 'American Mineralogist'
_journal_page_first 607
_journal_page_last 617
_journal_volume 83
_journal_year 1998
_chemical_formula_sum 'Al48 Ba1.2 Ca22.48 Cl0.224 Cu12 H524 K2.88 O305.862 Si48 Sr4.32'
_chemical_name_mineral Tschortnerite
_space_group_IT_number 225
_symmetry_space_group_name_Hall '-F 4 2 3'
_symmetry_space_group_name_H-M 'F m -3 m'
_cell_angle_alpha 90
_cell_angle_beta 90
_cell_angle_gamma 90
_cell_formula_units_Z 4
_cell_length_a 31.62
_cell_length_b 31.62
_cell_length_c 31.62
_cell_volume 31614.448
_database_code_amcsd 0002008
_exptl_crystal_density_diffrn 2.183
_cod_original_cell_volume 31614.451
_cod_original_sg_symbol_H-M 'F m 3 m'
_cod_original_formula_sum 'Ca22.48 Sr4.32 K2.88 Ba1.2 Cu12 (Si48 Al48) O305.862 Cl.224 H524'
_cod_database_code 9001947

loop_
_space_group_symop_operation_xyz
x,y,z
x,1/2+y,1/2+z
1/2+x,y,1/2+z
1/2+x,1/2+y,z
z,-x,y
z,1/2-x,1/2+y
1/2+z,-x,1/2+y
1/2+z,1/2-x,y
-y,z,-x
-y,1/2+z,1/2-x
1/2-y,z,1/2-x
1/2-y,1/2+z,-x
x,-y,z
x,1/2-y,1/2+z
1/2+x,-y,1/2+z
1/2+x,1/2-y,z
-z,x,-y
-z,1/2+x,1/2-y
1/2-z,x,1/2-y
1/2-z,1/2+x,-y
y,-z,x
y,1/2-z,1/2+x
1/2+y,-z,1/2+x
1/2+y,1/2-z,x
-x,y,-z
-x,1/2+y,1/2-z
1/2-x,y,1/2-z
1/2-x,1/2+y,-z
x,-z,-y
x,1/2-z,1/2-y
1/2+x,-z,1/2-y
1/2+x,1/2-z,-y
-z,y,x
-z,1/2+y,1/2+x
1/2-z,y,1/2+x
1/2-z,1/2+y,x
y,-x,-z
y,1/2-x,1/2-z
1/2+y,-x,1/2-z
1/2+y,1/2-x,-z
-x,z,y
-x,1/2+z,1/2+y
1/2-x,z,1/2+y
1/2-x,1/2+z,y
z,-y,-x
z,1/2-y,1/2-x
1/2+z,-y,1/2-x
1/2+z,1/2-y,-x
-y,x,z
-y,1/2+x,1/2+z
1/2-y,x,1/2+z
1/2-y,1/2+x,z
x,z,y
x,1/2+z,1/2+y
1/2+x,z,1/2+y
1/2+x,1/2+z,y
-z,-y,-x
-z,1/2-y,1/2-x
1/2-z,-y,1/2-x
1/2-z,1/2-y,-x
y,x,z
y,1/2+x,1/2+z
1/2+y,x,1/2+z
1/2+y,1/2+x,z
-x,-z,-y
-x,1/2-z,1/2-y
1/2-x,-z,1/2-y
1/2-x,1/2-z,-y
z,y,x
z,1/2+y,1/2+x
1/2+z,y,1/2+x
1/2+z,1/2+y,x
-y,-x,-z
-y,1/2-x,1/2-z
1/2-y,-x,1/2-z
1/2-y,1/2-x,-z
z,x,-y
z,1/2+x,1/2-y
1/2+z,x,1/2-y
1/2+z,1/2+x,-y
-y,-z,x
-y,1/2-z,1/2+x
1/2-y,-z,1/2+x
1/2-y,1/2-z,x
x,y,-z
x,1/2+y,1/2-z
1/2+x,y,1/2-z
1/2+x,1/2+y,-z
-z,-x,y
-z,1/2-x,1/2+y
1/2-z,-x,1/2+y
1/2-z,1/2-x,y
y,z,-x
y,1/2+z,1/2-x
1/2+y,z,1/2-x
1/2+y,1/2+z,-x
-x,-y,z
-x,1/2-y,1/2+z
1/2-x,-y,1/2+z
1/2-x,1/2-y,z
-z,x,y
-z,1/2+x,1/2+y
1/2-z,x,1/2+y
1/2-z,1/2+x,y
y,-z,-x
y,1/2-z,1/2-x
1/2+y,-z,1/2-x
1/2+y,1/2-z,-x
-x,y,z
-x,1/2+y,1/2+z
1/2-x,y,1/2+z
1/2-x,1/2+y,z
z,-x,-y
z,1/2-x,1/2-y
1/2+z,-x,1/2-y
1/2+z,1/2-x,-y
-y,z,x
-y,1/2+z,1/2+x
1/2-y,z,1/2+x
1/2-y,1/2+z,x
x,-y,-z
x,1/2-y,1/2-z
1/2+x,-y,1/2-z
1/2+x,1/2-y,-z
-x,z,-y
-x,1/2+z,1/2-y
1/2-x,z,1/2-y
1/2-x,1/2+z,-y
z,-y,x
z,1/2-y,1/2+x
1/2+z,-y,1/2+x
1/2+z,1/2-y,x
-y,x,-z
-y,1/2+x,1/2-z
1/2-y,x,1/2-z
1/2-y,1/2+x,-z
x,-z,y
x,1/2-z,1/2+y
1/2+x,-z,1/2+y
1/2+x,1/2-z,y
-z,y,-x
-z,1/2+y,1/2-x
1/2-z,y,1/2-x
1/2-z,1/2+y,-x
y,-x,z
y,1/2-x,1/2+z
1/2+y,-x,1/2+z
1/2+y,1/2-x,z
-x,-z,y
-x,1/2-z,1/2+y
1/2-x,-z,1/2+y
1/2-x,1/2-z,y
z,y,-x
z,1/2+y,1/2-x
1/2+z,y,1/2-x
1/2+z,1/2+y,-x
-y,-x,z
-y,1/2-x,1/2+z
1/2-y,-x,1/2+z
1/2-y,1/2-x,z
x,z,-y
x,1/2+z,1/2-y
1/2+x,z,1/2-y
1/2+x,1/2+z,-y
-z,-y,x
-z,1/2-y,1/2+x
1/2-z,-y,1/2+x
1/2-z,1/2-y,x
y,x,-z
y,1/2+x,1/2-z
1/2+y,x,1/2-z
1/2+y,1/2+x,-z
-z,-x,-y
-z,1/2-x,1/2-y
1/2-z,-x,1/2-y
1/2-z,1/2-x,-y
y,z,x
y,1/2+z,1/2+x
1/2+y,z,1/2+x
1/2+y,1/2+z,x
-x,-y,-z
-x,1/2-y,1/2-z
1/2-x,-y,1/2-z
1/2-x,1/2-y,-z
z,x,y
z,1/2+x,1/2+y
1/2+z,x,1/2+y
1/2+z,1/2+x,y
-y,-z,-x
-y,1/2-z,1/2-x
1/2-y,-z,1/2-x
1/2-y,1/2-z,-x

loop_
_atom_site_aniso_label
_atom_site_aniso_U_11
_atom_site_aniso_U_22
_atom_site_aniso_U_33
_atom_site_aniso_U_12
_atom_site_aniso_U_13
_atom_site_aniso_U_23
Ca1 0.02590 0.02590 0.02590 0.00210 0.00210 0.00210
Ca2 0.01560 0.01560 0.01560 -0.00110 -0.00110 -0.00110
CaM 0.03840 0.04070 0.02290 -0.01100 0.00000 0.00000
SrM 0.03840 0.04070 0.02290 -0.01100 0.00000 0.00000
KM 0.03840 0.04070 0.02290 -0.01100 0.00000 0.00000
BaM 0.03840 0.04070 0.02290 -0.01100 0.00000 0.00000
Cu 0.03080 0.03080 0.02630 -0.00130 0.00000 0.00000
Si1 0.01190 0.01170 0.01120 0.00050 -0.00080 -0.00160
Al1 0.01190 0.01170 0.01120 0.00050 -0.00080 -0.00160
Si2 0.01010 0.01190 0.01410 0.00070 -0.00160 -0.00080
Al2 0.01010 0.01190 0.01410 0.00070 -0.00160 -0.00080
Ot1 0.01740 0.02120 0.01880 -0.00220 0.00020 -0.00260
Ot2 0.02000 0.02000 0.01230 -0.00020 -0.00010 -0.00010
Ot3 0.01640 0.01640 0.01740 0.00390 -0.00140 -0.00140
Ot4 0.02540 0.02540 0.01470 0.00510 0.00000 0.00000
Ot5 0.01800 0.01800 0.04300 -0.00120 -0.00170 -0.00170
Ot6 0.01900 0.01900 0.03850 0.00640 -0.00460 -0.00460
Ot7 0.03100 0.03660 0.01050 -0.00480 0.00000 0.00000
O-H1 0.02560 0.02560 0.03080 0.00220 -0.00050 -0.00050
O-H2 0.01640 0.01640 0.01640 0.00020 0.00020 0.00020

loop_
_atom_site_label
_atom_site_fract_x
_atom_site_fract_y
_atom_site_fract_z
_atom_site_occupancy
_atom_site_U_iso_or_equiv
_atom_site_type_symbol
_atom_site_attached_hydrogens
Ca1 0.09965 0.09965 0.09965 1.00000 ? Ca 0
Ca2 0.20984 0.20984 0.20984 1.00000 ? Ca 0
CaM 0.17945 0.27909 0.00000 0.27000 ? Ca 0
SrM 0.17945 0.27909 0.00000 0.18000 ? Sr 0
KM 0.17945 0.27909 0.00000 0.12000 ? K 0
BaM 0.17945 0.27909 0.00000 0.05000 ? Ba 0
Cu 0.07339 0.07339 0.00000 1.00000 ? Cu 0
Si1 0.10993 0.18083 0.24967 0.50000 ? Si 0
Al1 0.10993 0.18083 0.24967 0.50000 ? Al 0
Si2 0.05044 0.12239 0.19243 0.50000 ? Si 0
Al2 0.05044 0.12239 0.19243 0.50000 ? Al 0
Ot1 0.06740 0.15559 0.23003 1.00000 ? O 0
Ot2 0.21169 0.21169 0.13239 1.00000 ? O 0
Ot3 0.21022 0.21022 0.40798 1.00000 ? O 0
Ot4 0.14640 0.14640 0.26611 1.00000 ? O 0
Ot5 0.14402 0.14402 0.05687 1.00000 ? O 0
Ot6 0.07720 0.07720 0.19159 1.00000 ? O 0
Ot7 0.11259 0.20286 0.00000 1.00000 ? O 0
O-H1 0.04506 0.04506 0.10539 1.00000 ? O 1
O-H2 0.28335 0.28335 0.28335 1.00000 ? O 1
ClX 0.00000 0.00000 0.00000 0.22400 0.01100 Cl 0
Wat1 0.04100 0.00000 0.00000 0.18100 0.06800 O 2
Wat2 0.02620 0.02620 0.02620 0.24300 0.05000 O 2
WatD6 0.14670 0.14670 0.14670 1.00000 0.12300 O 2
Wat8 0.01590 0.18420 0.00000 0.30500 0.11100 O 2
WatD8 0.20870 0.23390 0.00000 0.50000 0.04700 O 2
WatT1 0.00850 0.13160 0.30480 0.22000 0.13200 O 2
WatT2 0.35990 0.35990 0.35990 1.00000 0.07200 O 2
WatT3 0.03360 0.03360 0.26420 0.19500 0.10000 O 2
WatT4 0.07140 0.08880 0.31050 0.18900 0.10000 O 2
WatT5 0.05140 0.12040 0.32980 0.40000 0.21300 O 2

loop_
_cod_changelog_entry_id
_cod_changelog_entry_author
_cod_changelog_entry_date
_cod_changelog_entry_text
1
;cod-tools version 3.8.0
Id: cif_guess_AMCSD_atom_types 9581 2023-05-17 12:35:41Z saulius
;
2023-05-23T09:16:28+03:00
;Derived atom types and hydrogen counts
from atom names that follow the AMCSD naming convention
(Wat == water, O-H == hydroxyl).
;
2
;cod-tools version 3.10.1
Id: cif_fix_AMCSD_aniso_labels 10200 2024-08-01 14:09:44Z saulius
;
2024-08-02T12:20:07+03:00
;Changed the following '_atom_site_aniso_label' values:
'OH1' -> 'O-H1'
'OH2' -> 'O-H2'
;

loop_
_cod_related_entry_id
_cod_related_entry_database
_cod_related_entry_code
1 AMCSD 0002008
